data_1564131
loop_
_publ_author_name
'Basu Baul, Tushar S.'
'Addepalli, Maheswara Rao'
'Ly\<cka, Antonin'
'van Terwingen, Steven'
'F\'atima C. Guedes da Silva, M.'

_publ_section_title
;
 Synthesis and structural characterization of diorganotin(IV) complexes
 with heteroditopic pyridyl-ONO&#x2032;-ligands
;
_journal_name_full 'Inorganica Chimica Acta'
_journal_page_first 119892
_journal_paper_doi 10.1016/j.ica.2020.119892
_journal_volume 512
_journal_year 2020
_chemical_formula_moiety 'C14  H14  N4  O2'
_chemical_formula_sum 'C14 H14 N4 O2'
_chemical_formula_weight 270.29
_space_group_crystal_system monoclinic
_space_group_IT_number 14
_space_group_name_Hall '-P 2yn'
_space_group_name_H-M_alt 'P 1 21/n 1'
_atom_sites_solution_hydrogens geom
_cell_angle_alpha 90
_cell_angle_beta 99.778(4)
_cell_angle_gamma 90
_cell_formula_units_Z 4
_cell_length_a 12.3732(5)
_cell_length_b 8.3763(3)
_cell_length_c 13.0947(6)
_cell_measurement_reflns_used 1798
_cell_measurement_temperature 298(2)
_cell_measurement_theta_max 29.0300
_cell_measurement_theta_min 4.5250
_cell_volume 1337.44(10)
_computing_cell_refinement 'CrysAlisPro 1.171.39.46e (Rigaku OD, 2018)'
_computing_data_collection 'CrysAlisPro 1.171.39.46e (Rigaku OD, 2018)'
_computing_data_reduction 'CrysAlisPro 1.171.39.46e (Rigaku OD, 2018)'
_computing_molecular_graphics 'Ortep for Windows (Farrugia, 2012)'
_computing_publication_material 'WinGX publication routines (Farrugia, 2012)'
_computing_structure_refinement 'SHELXL-2018/3 (Sheldrick, 2018)'
_diffrn_ambient_temperature 298(2)
_diffrn_measured_fraction_theta_full 0.993
_diffrn_measured_fraction_theta_max 0.859
_diffrn_measurement_device_type 'Xcalibur, Eos, Gemini'
_diffrn_measurement_method '\w scans'
_diffrn_radiation_type MoK\a
_diffrn_radiation_wavelength 0.71073
_diffrn_reflns_av_R_equivalents 0.0134
_diffrn_reflns_av_unetI/netI 0.0219
_diffrn_reflns_Laue_measured_fraction_full 0.993
_diffrn_reflns_Laue_measured_fraction_max 0.859
_diffrn_reflns_limit_h_max 15
_diffrn_reflns_limit_h_min -16
_diffrn_reflns_limit_k_max 10
_diffrn_reflns_limit_k_min -3
_diffrn_reflns_limit_l_max 16
_diffrn_reflns_limit_l_min -16
_diffrn_reflns_number 5149
_diffrn_reflns_point_group_measured_fraction_full 0.993
_diffrn_reflns_point_group_measured_fraction_max 0.859
_diffrn_reflns_theta_full 25.242
_diffrn_reflns_theta_max 28.927
_diffrn_reflns_theta_min 3.987
_diffrn_source 'fine-focus sealed X-ray tube'
_exptl_absorpt_coefficient_mu 0.094
_exptl_absorpt_correction_T_max 1.00000
_exptl_absorpt_correction_T_min 0.85411
_exptl_absorpt_correction_type multi-scan
_exptl_absorpt_process_details
;
CrysAlisPro 1.171.39.46e (Rigaku Oxford Diffraction, 2018)
Empirical absorption correction using spherical harmonics,
 implemented in SCALE3 ABSPACK scaling algorithm.
;
_exptl_crystal_colour red
_exptl_crystal_density_diffrn 1.342
_exptl_crystal_density_method 'not measured'
_exptl_crystal_description block
_exptl_crystal_F_000 568
_exptl_crystal_size_max 0.360
_exptl_crystal_size_mid 0.230
_exptl_crystal_size_min 0.230
_refine_diff_density_max 0.577
_refine_diff_density_min -0.470
_refine_diff_density_rms 0.044
_refine_ls_extinction_coef .
_refine_ls_extinction_method none
_refine_ls_goodness_of_fit_ref 1.035
_refine_ls_hydrogen_treatment constr
_refine_ls_matrix_type full
_refine_ls_number_parameters 183
_refine_ls_number_reflns 3033
_refine_ls_number_restraints 0
_refine_ls_restrained_S_all 1.035
_refine_ls_R_factor_all 0.0624
_refine_ls_R_factor_gt 0.0495
_refine_ls_shift/su_max 0.004
_refine_ls_shift/su_mean 0.000
_refine_ls_structure_factor_coef Fsqd
_refine_ls_weighting_details 'w=1/[\s^2^(Fo^2^)+(0.0720P)^2^+0.4781P] where P=(Fo^2^+2Fc^2^)/3'
_refine_ls_weighting_scheme calc
_refine_ls_wR_factor_gt 0.1341
_refine_ls_wR_factor_ref 0.1460
_reflns_Friedel_coverage 0.000
_reflns_Friedel_fraction_full .
_reflns_Friedel_fraction_max .
_reflns_number_gt 2434
_reflns_number_total 3033
_reflns_threshold_expression 'I > 2\s(I)'
_cod_data_source_file H2L1.cif
_cod_data_source_block H2L1
_cod_original_sg_symbol_H-M 'P 21/n'
_cod_database_code 1564131
_shelx_space_group_comment
;
The symmetry employed for this shelxl refinement is uniquely defined
by the following loop, which should always be used as a source of
symmetry information in preference to the above space-group names.
They are only intended as comments.
;
_shelx_estimated_absorpt_t_min 0.967
_shelx_estimated_absorpt_t_max 0.979

loop_
_space_group_symop_operation_xyz
'x, y, z'
'-x+1/2, y+1/2, -z+1/2'
'-x, -y, -z'
'x-1/2, -y-1/2, z-1/2'

loop_
_atom_site_label
_atom_site_type_symbol
_atom_site_fract_x
_atom_site_fract_y
_atom_site_fract_z
_atom_site_U_iso_or_equiv
_atom_site_adp_type
_atom_site_occupancy
_atom_site_site_symmetry_order
_atom_site_calc_flag
_atom_site_refinement_flags_posn
_atom_site_refinement_flags_adp
_atom_site_refinement_flags_occupancy
_atom_site_disorder_assembly
_atom_site_disorder_group
C1 C 0.98282(14) 0.0842(2) -0.21946(13) 0.0398(4) Uani 1 1 d . . . . .
H1A H 0.911017 0.043458 -0.212640 0.048 Uiso 1 1 calc R U . . .
H1B H 0.999262 0.051367 -0.286182 0.048 Uiso 1 1 calc R U . . .
C2 C 0.98473(15) 0.2626(2) -0.21090(13) 0.0421(4) Uani 1 1 d . . . . .
H2A H 1.058509 0.301328 -0.211527 0.050 Uiso 1 1 calc R U . . .
H2B H 0.936705 0.308489 -0.269863 0.050 Uiso 1 1 calc R U . . .
C3 C 0.86670(13) 0.40770(19) -0.11248(12) 0.0342(3) Uani 1 1 d . . . . .
H3 H 0.833542 0.453952 -0.174501 0.041 Uiso 1 1 calc R U . . .
C4 C 0.82406(12) 0.44591(18) -0.02157(11) 0.0304(3) Uani 1 1 d . . . . .
C5 C 0.86990(12) 0.37644(18) 0.07724(11) 0.0311(3) Uani 1 1 d . . . . .
C6 C 0.81425(13) 0.4138(2) 0.16163(12) 0.0381(4) Uani 1 1 d . . . . .
H6 H 0.840467 0.370836 0.226603 0.046 Uiso 1 1 calc R U . . .
C7 C 0.72446(13) 0.5098(2) 0.15005(12) 0.0363(4) Uani 1 1 d . . . . .
H7 H 0.690954 0.531470 0.206955 0.044 Uiso 1 1 calc R U . . .
C8 C 0.68101(12) 0.57769(19) 0.05202(12) 0.0327(3) Uani 1 1 d . . . . .
C9 C 0.73202(13) 0.54428(19) -0.03084(12) 0.0339(4) Uani 1 1 d . . . . .
H9 H 0.704325 0.588629 -0.095072 0.041 Uiso 1 1 calc R U . . .
C10 C 0.44521(12) 0.79937(19) 0.08236(12) 0.0321(3) Uani 1 1 d . . . . .
C11 C 0.39981(14) 0.8539(2) -0.01598(13) 0.0408(4) Uani 1 1 d . . . . .
H11 H 0.432176 0.829497 -0.073174 0.049 Uiso 1 1 calc R U . . .
C12 C 0.30644(14) 0.9443(2) -0.02656(14) 0.0450(4) Uani 1 1 d . . . . .
H12 H 0.274507 0.982809 -0.091290 0.054 Uiso 1 1 calc R U . . .
C13 C 0.26013(14) 0.9777(2) 0.05973(14) 0.0433(4) Uani 1 1 d . . . . .
H13 H 0.196550 1.038949 0.051206 0.052 Uiso 1 1 calc R U . . .
C14 C 0.39342(13) 0.8390(2) 0.16419(13) 0.0398(4) Uani 1 1 d . . . . .
H14 H 0.423962 0.802621 0.229870 0.048 Uiso 1 1 calc R U . . .
N1 N 0.94869(11) 0.31272(16) -0.11477(10) 0.0357(3) Uani 1 1 d . . . . .
N2 N 0.58663(11) 0.67394(17) 0.03064(10) 0.0354(3) Uani 1 1 d . . . . .
N3 N 0.54160(10) 0.70454(17) 0.10732(10) 0.0344(3) Uani 1 1 d . . . . .
N4 N 0.30182(12) 0.9267(2) 0.15470(11) 0.0469(4) Uani 1 1 d . . . . .
O1 O 1.06263(12) 0.02588(17) -0.13918(12) 0.0583(4) Uani 1 1 d . . . . .
H1 H 1.048928 -0.067368 -0.127203 0.088 Uiso 1 1 calc R U . . .
O2 O 0.95403(10) 0.28672(16) 0.08800(9) 0.0421(3) Uani 1 1 d . . . . .
H2 H 0.973207 0.274026 0.031608 0.063 Uiso 1 1 calc R U . . .

loop_
_atom_site_aniso_label
_atom_site_aniso_U_11
_atom_site_aniso_U_22
_atom_site_aniso_U_33
_atom_site_aniso_U_23
_atom_site_aniso_U_13
_atom_site_aniso_U_12
C1 0.0372(8) 0.0423(9) 0.0387(8) -0.0022(7) 0.0031(6) 0.0085(7)
C2 0.0495(10) 0.0411(9) 0.0395(9) 0.0051(7) 0.0183(7) 0.0080(7)
C3 0.0381(8) 0.0329(8) 0.0314(7) 0.0054(6) 0.0058(6) 0.0025(6)
C4 0.0338(8) 0.0292(7) 0.0280(7) 0.0027(6) 0.0050(6) 0.0008(6)
C5 0.0322(7) 0.0295(7) 0.0299(7) 0.0014(6) -0.0001(6) -0.0005(6)
C6 0.0418(9) 0.0446(9) 0.0265(7) 0.0056(7) 0.0014(6) 0.0025(7)
C7 0.0383(8) 0.0425(9) 0.0288(7) -0.0014(7) 0.0070(6) -0.0011(7)
C8 0.0322(8) 0.0326(8) 0.0327(8) -0.0002(6) 0.0041(6) 0.0000(6)
C9 0.0368(8) 0.0365(8) 0.0274(7) 0.0045(6) 0.0022(6) 0.0046(6)
C10 0.0297(7) 0.0315(8) 0.0343(8) -0.0032(6) 0.0033(6) -0.0032(6)
C11 0.0388(8) 0.0503(10) 0.0341(8) 0.0008(7) 0.0083(6) 0.0014(7)
C12 0.0407(9) 0.0551(11) 0.0369(9) 0.0054(8) 0.0001(7) 0.0030(8)
C13 0.0353(8) 0.0463(10) 0.0455(9) -0.0062(8) -0.0009(7) 0.0060(7)
C14 0.0399(9) 0.0478(10) 0.0303(8) -0.0056(7) 0.0021(6) 0.0053(7)
N1 0.0398(7) 0.0319(7) 0.0369(7) 0.0015(6) 0.0110(5) 0.0039(6)
N2 0.0349(7) 0.0374(7) 0.0341(7) -0.0007(6) 0.0065(5) 0.0019(6)
N3 0.0342(7) 0.0372(7) 0.0322(7) -0.0017(6) 0.0064(5) 0.0013(6)
N4 0.0419(8) 0.0589(10) 0.0387(8) -0.0135(7) 0.0028(6) 0.0103(7)
O1 0.0584(8) 0.0434(7) 0.0643(9) 0.0046(7) -0.0148(7) 0.0098(6)
O2 0.0428(7) 0.0478(7) 0.0343(6) 0.0059(5) 0.0024(5) 0.0123(5)

loop_
_atom_type_symbol
_atom_type_description
_atom_type_scat_dispersion_real
_atom_type_scat_dispersion_imag
_atom_type_scat_source
C C 0.0033 0.0016 'International Tables Vol C Tables 4.2.6.8 and 6.1.1.4'
H H 0.0000 0.0000 'International Tables Vol C Tables 4.2.6.8 and 6.1.1.4'
N N 0.0061 0.0033 'International Tables Vol C Tables 4.2.6.8 and 6.1.1.4'
O O 0.0106 0.0060 'International Tables Vol C Tables 4.2.6.8 and 6.1.1.4'

loop_
_geom_angle_atom_site_label_1
_geom_angle_atom_site_label_2
_geom_angle_atom_site_label_3
_geom_angle
_geom_angle_site_symmetry_1
_geom_angle_site_symmetry_3
O1 C1 C2 106.94(15) . .
O1 C1 H1A 110.3 . .
C2 C1 H1A 110.3 . .
O1 C1 H1B 110.3 . .
C2 C1 H1B 110.3 . .
H1A C1 H1B 108.6 . .
N1 C2 C1 110.26(14) . .
N1 C2 H2A 109.6 . .
C1 C2 H2A 109.6 . .
N1 C2 H2B 109.6 . .
C1 C2 H2B 109.6 . .
H2A C2 H2B 108.1 . .
N1 C3 C4 124.28(14) . .
N1 C3 H3 117.9 . .
C4 C3 H3 117.9 . .
C9 C4 C3 118.36(13) . .
C9 C4 C5 120.47(13) . .
C3 C4 C5 121.04(14) . .
O2 C5 C6 122.35(14) . .
O2 C5 C4 121.79(14) . .
C6 C5 C4 115.85(13) . .
C7 C6 C5 122.29(14) . .
C7 C6 H6 118.9 . .
C5 C6 H6 118.9 . .
C6 C7 C8 120.89(14) . .
C6 C7 H7 119.6 . .
C8 C7 H7 119.6 . .
C9 C8 N2 115.88(13) . .
C9 C8 C7 118.51(14) . .
N2 C8 C7 125.57(14) . .
C8 C9 C4 121.99(14) . .
C8 C9 H9 119.0 . .
C4 C9 H9 119.0 . .
C14 C10 C11 118.18(15) . .
C14 C10 N3 115.94(14) . .
C11 C10 N3 125.88(14) . .
C12 C11 C10 118.45(16) . .
C12 C11 H11 120.8 . .
C10 C11 H11 120.8 . .
C11 C12 C13 119.35(16) . .
C11 C12 H12 120.3 . .
C13 C12 H12 120.3 . .
N4 C13 C12 123.39(16) . .
N4 C13 H13 118.3 . .
C12 C13 H13 118.3 . .
N4 C14 C10 123.89(15) . .
N4 C14 H14 118.1 . .
C10 C14 H14 118.1 . .
C3 N1 C2 123.36(14) . .
N3 N2 C8 115.08(13) . .
N2 N3 C10 113.49(13) . .
C13 N4 C14 116.73(15) . .
C1 O1 H1 109.5 . .
C5 O2 H2 109.5 . .

loop_
_geom_bond_atom_site_label_1
_geom_bond_atom_site_label_2
_geom_bond_distance
_geom_bond_site_symmetry_2
C1 O1 1.402(2) .
C1 C2 1.498(3) .
C1 H1A 0.9700 .
C1 H1B 0.9700 .
C2 N1 1.466(2) .
C2 H2A 0.9700 .
C2 H2B 0.9700 .
C3 N1 1.294(2) .
C3 C4 1.418(2) .
C3 H3 0.9300 .
C4 C9 1.394(2) .
C4 C5 1.444(2) .
C5 O2 1.2721(18) .
C5 C6 1.432(2) .
C6 C7 1.359(2) .
C6 H6 0.9300 .
C7 C8 1.423(2) .
C7 H7 0.9300 .
C8 C9 1.373(2) .
C8 N2 1.408(2) .
C9 H9 0.9300 .
C10 C14 1.379(2) .
C10 C11 1.392(2) .
C10 N3 1.424(2) .
C11 C12 1.368(2) .
C11 H11 0.9300 .
C12 C13 1.380(3) .
C12 H12 0.9300 .
C13 N4 1.333(2) .
C13 H13 0.9300 .
C14 N4 1.339(2) .
C14 H14 0.9300 .
N2 N3 1.2547(18) .
O1 H1 0.8200 .
O2 H2 0.8200 .

loop_
_geom_torsion_atom_site_label_1
_geom_torsion_atom_site_label_2
_geom_torsion_atom_site_label_3
_geom_torsion_atom_site_label_4
_geom_torsion
_geom_torsion_site_symmetry_1
_geom_torsion_site_symmetry_2
_geom_torsion_site_symmetry_3
_geom_torsion_site_symmetry_4
O1 C1 C2 N1 -65.89(18) . . . .
N1 C3 C4 C9 -177.05(15) . . . .
N1 C3 C4 C5 -1.2(2) . . . .
C9 C4 C5 O2 -179.75(15) . . . .
C3 C4 C5 O2 4.4(2) . . . .
C9 C4 C5 C6 0.8(2) . . . .
C3 C4 C5 C6 -175.03(14) . . . .
O2 C5 C6 C7 179.92(16) . . . .
C4 C5 C6 C7 -0.6(2) . . . .
C5 C6 C7 C8 0.3(3) . . . .
C6 C7 C8 C9 -0.1(2) . . . .
C6 C7 C8 N2 177.72(16) . . . .
N2 C8 C9 C4 -177.74(14) . . . .
C7 C8 C9 C4 0.3(2) . . . .
C3 C4 C9 C8 175.26(14) . . . .
C5 C4 C9 C8 -0.7(2) . . . .
C14 C10 C11 C12 0.2(3) . . . .
N3 C10 C11 C12 -179.98(16) . . . .
C10 C11 C12 C13 -0.3(3) . . . .
C11 C12 C13 N4 0.2(3) . . . .
C11 C10 C14 N4 0.1(3) . . . .
N3 C10 C14 N4 -179.74(16) . . . .
C4 C3 N1 C2 173.86(15) . . . .
C1 C2 N1 C3 -122.60(17) . . . .
C9 C8 N2 N3 -179.38(14) . . . .
C7 C8 N2 N3 2.7(2) . . . .
C8 N2 N3 C10 -178.79(13) . . . .
C14 C10 N3 N2 -178.89(14) . . . .
C11 C10 N3 N2 1.3(2) . . . .
C12 C13 N4 C14 0.1(3) . . . .
C10 C14 N4 C13 -0.3(3) . . . .
